data_7223271
loop_
_publ_author_name
'Ghosh, Biswa Nath'
'Schlecht, Sabine'

_publ_section_title
;
 Exchange of pyridine and bipyridine ligands in trimethylplatinum(IV)
 iodide complexes: Substituent and solvent effects
;
_journal_name_full 'RSC Adv.'
_journal_paper_doi 10.1039/C5RA16541E
_journal_year 2015
_chemical_formula_moiety 'C15 H21 I N2 Pt, 0.5(C6 H6)'
_chemical_formula_sum 'C18 H24 I N2 Pt'
_chemical_formula_weight 590.38
_space_group_crystal_system monoclinic
_space_group_IT_number 14
_space_group_name_Hall '-P 2ybc'
_space_group_name_H-M_alt 'P 1 21/c 1'
_symmetry_space_group_name_Hall '-P 2ybc'
_symmetry_space_group_name_H-M 'P 1 21/c 1'
_atom_sites_solution_hydrogens geom
_audit_creation_method SHELXL-2014
_audit_update_record
;
2015-08-14 deposited with the CCDC.
2015-11-13 downloaded from the CCDC.
;
_cell_angle_alpha 90
_cell_angle_beta 96.794(12)
_cell_angle_gamma 90
_cell_formula_units_Z 4
_cell_length_a 11.8248(12)
_cell_length_b 8.3843(7)
_cell_length_c 19.403(2)
_cell_measurement_reflns_used 5000
_cell_measurement_temperature 193(2)
_cell_measurement_theta_max 27.1
_cell_measurement_theta_min 2.5
_cell_volume 1910.2(3)
_computing_cell_refinement 'STOE IPDS Software (1997)'
_computing_data_collection 'STOE IPDS Software (1997)'
_computing_data_reduction 'STOE IPDS Software (1997)'
_computing_molecular_graphics 'Mercury v3.3 (Macrae et al., 2008)'
_computing_publication_material 'WinGX (Farrugia, 2012)'
_computing_structure_refinement 'SHELXL-2014 (Sheldrick, 2014)'
_computing_structure_solution
;
'SUPERFLIP, J. Appl. Cryst. (2007) 40, 786-790'
;
_diffrn_ambient_temperature 193(2)
_diffrn_measured_fraction_theta_full 0.978
_diffrn_measured_fraction_theta_max 0.978
_diffrn_measurement_device_type 'STOE IPDS'
_diffrn_measurement_method 'phi scan'
_diffrn_radiation_type MoK\a
_diffrn_radiation_wavelength 0.71073
_diffrn_reflns_av_R_equivalents 0.0465
_diffrn_reflns_av_unetI/netI 0.0320
_diffrn_reflns_laue_measured_fraction_full 0.978
_diffrn_reflns_laue_measured_fraction_max 0.978
_diffrn_reflns_limit_h_max 13
_diffrn_reflns_limit_h_min -13
_diffrn_reflns_limit_k_max 10
_diffrn_reflns_limit_k_min -10
_diffrn_reflns_limit_l_max 23
_diffrn_reflns_limit_l_min -23
_diffrn_reflns_number 12605
_diffrn_reflns_point_group_measured_fraction_full 0.978
_diffrn_reflns_point_group_measured_fraction_max 0.978
_diffrn_reflns_theta_full 25.242
_diffrn_reflns_theta_max 25.249
_diffrn_reflns_theta_min 3.221
_diffrn_source 'fine-focus sealed tube'
_exptl_absorpt_coefficient_mu 8.961
_exptl_absorpt_correction_T_max 0.1084
_exptl_absorpt_correction_T_min 0.0451
_exptl_absorpt_correction_type multi-scan
_exptl_absorpt_process_details
;
[c.f. r.h. blessing, acta cryst. (1995), a51, 33-38]
;
_exptl_crystal_colour yellow
_exptl_crystal_density_diffrn 2.053
_exptl_crystal_density_method 'not measured'
_exptl_crystal_description block
_exptl_crystal_F_000 1108
_exptl_crystal_size_max 0.330
_exptl_crystal_size_mid 0.300
_exptl_crystal_size_min 0.290
_refine_diff_density_max 1.254
_refine_diff_density_min -0.664
_refine_diff_density_rms 0.142
_refine_ls_extinction_coef 0.0041(2)
_refine_ls_extinction_expression Fc^*^=kFc[1+0.001xFc^2^\l^3^/sin(2\q)]^-1/4^
_refine_ls_extinction_method SHELXL
_refine_ls_goodness_of_fit_ref 1.040
_refine_ls_hydrogen_treatment refU
_refine_ls_matrix_type full
_refine_ls_number_parameters 206
_refine_ls_number_reflns 3381
_refine_ls_number_restraints 0
_refine_ls_restrained_S_all 1.040
_refine_ls_R_factor_all 0.0269
_refine_ls_R_factor_gt 0.0236
_refine_ls_shift/su_max 0.001
_refine_ls_shift/su_mean 0.000
_refine_ls_structure_factor_coef Fsqd
_refine_ls_weighting_details 'w=1/[\s^2^(Fo^2^)+(0.0358P)^2^] where P=(Fo^2^+2Fc^2^)/3'
_refine_ls_weighting_scheme calc
_refine_ls_wR_factor_gt 0.0561
_refine_ls_wR_factor_ref 0.0571
_reflns_Friedel_coverage 0.000
_reflns_number_gt 3040
_reflns_number_total 3381
_reflns_threshold_expression 'I > 2\s(I)'
_cod_data_source_file c5ra16541e2.cif
_cod_data_source_block '[PtMe3(4-Mebipy)I]'
_cod_database_code 7223271
_shelx_space_group_comment
;
The symmetry employed for this shelxl refinement is uniquely defined
by the following loop, which should always be used as a source of
symmetry information in preference to the above space-group names.
They are only intended as comments.
;
_shelx_estimated_absorpt_t_min 0.156
_shelx_estimated_absorpt_t_max 0.181
_shelxl_version_number 2014-3

loop_
_space_group_symop_operation_xyz
'x, y, z'
'-x, y+1/2, -z+1/2'
'-x, -y, -z'
'x, -y-1/2, z-1/2'

loop_
_atom_site_label
_atom_site_type_symbol
_atom_site_fract_x
_atom_site_fract_y
_atom_site_fract_z
_atom_site_U_iso_or_equiv
_atom_site_adp_type
_atom_site_occupancy
_atom_site_site_symmetry_order
_atom_site_calc_flag
_atom_site_refinement_flags_posn
_atom_site_refinement_flags_adp
Pt1 Pt 0.27492(2) 0.05286(2) 0.15981(2) 0.03125(9) Uani 1 1 d . .
I1 I 0.13432(3) 0.31982(3) 0.15059(2) 0.04664(11) Uani 1 1 d . .
N1 N 0.2641(3) 0.0334(4) 0.04877(18) 0.0324(7) Uani 1 1 d . .
N2 N 0.1288(3) -0.0964(4) 0.13336(16) 0.0309(7) Uani 1 1 d . .
C1 C 0.2826(5) 0.0497(6) 0.2648(2) 0.0474(12) Uani 1 1 d . .
H1A H 0.3520 -0.0057 0.2844 0.074(4) Uiso 1 1 calc R U
H1B H 0.2158 -0.0060 0.2783 0.074(4) Uiso 1 1 calc R U
H1C H 0.2838 0.1594 0.2823 0.074(4) Uiso 1 1 calc R U
C2 C 0.4204(5) 0.1838(8) 0.1769(3) 0.0627(15) Uani 1 1 d . .
H2A H 0.4011 0.2972 0.1795 0.074(4) Uiso 1 1 calc R U
H2B H 0.4664 0.1670 0.1387 0.074(4) Uiso 1 1 calc R U
H2C H 0.4639 0.1505 0.2207 0.074(4) Uiso 1 1 calc R U
C3 C 0.3754(5) -0.1463(7) 0.1675(3) 0.0556(13) Uani 1 1 d . .
H3A H 0.4345 -0.1351 0.2070 0.074(4) Uiso 1 1 calc R U
H3B H 0.4111 -0.1591 0.1247 0.074(4) Uiso 1 1 calc R U
H3C H 0.3286 -0.2402 0.1743 0.074(4) Uiso 1 1 calc R U
C4 C 0.3348(4) 0.1003(6) 0.0078(2) 0.0430(10) Uani 1 1 d . .
H4 H 0.3920 0.1709 0.0284 0.074(4) Uiso 1 1 calc R U
C5 C 0.3287(4) 0.0718(5) -0.0621(2) 0.0435(10) Uani 1 1 d . .
H5 H 0.3809 0.1222 -0.0888 0.074(4) Uiso 1 1 calc R U
C6 C 0.2465(4) -0.0304(5) -0.0938(2) 0.0353(9) Uani 1 1 d . .
C7 C 0.1716(4) -0.0981(5) -0.05184(19) 0.0315(8) Uani 1 1 d . .
H7 H 0.1128 -0.1670 -0.0717 0.074(4) Uiso 1 1 calc R U
C8 C 0.1820(3) -0.0658(4) 0.0185(2) 0.0271(8) Uani 1 1 d . .
C9 C 0.1055(3) -0.1370(4) 0.06553(19) 0.0284(8) Uani 1 1 d . .
C10 C 0.0180(3) -0.2400(4) 0.0430(2) 0.0311(8) Uani 1 1 d . .
H10 H 0.0037 -0.2660 -0.0049 0.074(4) Uiso 1 1 calc R U
C11 C -0.0489(4) -0.3057(5) 0.0892(2) 0.0350(9) Uani 1 1 d . .
C12 C -0.0260(4) -0.2586(5) 0.1583(2) 0.0417(10) Uani 1 1 d . .
H12 H -0.0710 -0.2984 0.1919 0.074(4) Uiso 1 1 calc R U
C13 C 0.0608(4) -0.1554(5) 0.1776(2) 0.0400(10) Uani 1 1 d . .
H13 H 0.0739 -0.1237 0.2249 0.074(4) Uiso 1 1 calc R U
C14 C 0.2373(5) -0.0683(6) -0.1701(2) 0.0476(12) Uani 1 1 d . .
H14A H 0.2400 0.0309 -0.1966 0.074(4) Uiso 1 1 calc R U
H14B H 0.1652 -0.1233 -0.1843 0.074(4) Uiso 1 1 calc R U
H14C H 0.3009 -0.1372 -0.1792 0.074(4) Uiso 1 1 calc R U
C15 C -0.1419(4) -0.4225(6) 0.0658(3) 0.0464(11) Uani 1 1 d . .
H15A H -0.2120 -0.3909 0.0845 0.074(4) Uiso 1 1 calc R U
H15B H -0.1192 -0.5293 0.0826 0.074(4) Uiso 1 1 calc R U
H15C H -0.1551 -0.4233 0.0149 0.074(4) Uiso 1 1 calc R U
C16 C 0.5719(5) 0.4336(5) 0.0530(3) 0.0499(12) Uani 1 1 d . .
H16 H 0.6213 0.3870 0.0897 0.074(4) Uiso 1 1 calc R U
C17 C 0.5893(5) 0.4058(6) -0.0140(3) 0.0533(12) Uani 1 1 d . .
H17 H 0.6514 0.3411 -0.0238 0.074(4) Uiso 1 1 calc R U
C18 C 0.5166(5) 0.4717(6) -0.0681(3) 0.0543(13) Uani 1 1 d . .
H18 H 0.5279 0.4513 -0.1150 0.074(4) Uiso 1 1 calc R U

loop_
_atom_site_aniso_label
_atom_site_aniso_U_11
_atom_site_aniso_U_22
_atom_site_aniso_U_33
_atom_site_aniso_U_23
_atom_site_aniso_U_13
_atom_site_aniso_U_12
Pt1 0.02962(13) 0.04025(12) 0.02251(12) -0.00370(5) -0.00260(6) 0.00136(6)
I1 0.0638(2) 0.03942(17) 0.03341(17) -0.00668(11) -0.00787(13) 0.01242(13)
N1 0.031(2) 0.0376(17) 0.0287(19) -0.0041(13) 0.0021(14) -0.0005(14)
N2 0.035(2) 0.0332(16) 0.0239(17) -0.0017(13) 0.0037(13) 0.0021(14)
C1 0.048(3) 0.066(3) 0.026(2) -0.0036(18) -0.0058(19) 0.009(2)
C2 0.054(4) 0.089(4) 0.044(3) -0.010(3) -0.001(2) -0.020(3)
C3 0.051(3) 0.072(3) 0.041(3) -0.006(2) -0.004(2) 0.027(3)
C4 0.042(3) 0.052(2) 0.036(2) -0.003(2) 0.0087(19) -0.012(2)
C5 0.044(3) 0.053(2) 0.035(2) 0.0033(18) 0.0123(19) -0.003(2)
C6 0.041(3) 0.039(2) 0.026(2) 0.0003(15) 0.0064(17) 0.0123(17)
C7 0.036(2) 0.0336(18) 0.0240(19) -0.0013(15) -0.0001(15) 0.0038(16)
C8 0.026(2) 0.0281(17) 0.026(2) 0.0011(13) -0.0002(15) 0.0045(14)
C9 0.030(2) 0.0307(18) 0.0247(19) 0.0017(14) 0.0025(14) 0.0089(15)
C10 0.029(2) 0.0317(18) 0.031(2) -0.0011(15) -0.0007(15) 0.0026(15)
C11 0.031(2) 0.0314(19) 0.042(2) 0.0012(16) 0.0027(17) 0.0019(16)
C12 0.046(3) 0.046(2) 0.035(2) 0.0054(18) 0.0117(19) -0.0039(19)
C13 0.049(3) 0.044(2) 0.028(2) -0.0025(17) 0.0066(18) -0.0057(19)
C14 0.060(3) 0.059(3) 0.025(2) -0.0003(18) 0.008(2) 0.006(2)
C15 0.041(3) 0.047(2) 0.051(3) 0.003(2) 0.004(2) -0.010(2)
C16 0.049(3) 0.047(2) 0.050(3) 0.001(2) -0.010(2) 0.004(2)
C17 0.047(3) 0.055(3) 0.057(3) -0.008(2) 0.001(2) 0.014(2)
C18 0.065(4) 0.056(3) 0.041(3) -0.005(2) 0.001(2) 0.009(2)

loop_
_atom_type_symbol
_atom_type_description
_atom_type_scat_dispersion_real
_atom_type_scat_dispersion_imag
_atom_type_scat_source
C C 0.0033 0.0016 'International Tables Vol C Tables 4.2.6.8 and 6.1.1.4'
H H 0.0000 0.0000 'International Tables Vol C Tables 4.2.6.8 and 6.1.1.4'
Pt Pt -1.7033 8.3905 'International Tables Vol C Tables 4.2.6.8 and 6.1.1.4'
I I -0.4742 1.8119 'International Tables Vol C Tables 4.2.6.8 and 6.1.1.4'
N N 0.0061 0.0033 'International Tables Vol C Tables 4.2.6.8 and 6.1.1.4'

loop_
_geom_angle_atom_site_label_1
_geom_angle_atom_site_label_2
_geom_angle_atom_site_label_3
_geom_angle
_geom_angle_site_symmetry_1
_geom_angle_site_symmetry_3
C1 Pt1 C2 84.7(2) . .
C1 Pt1 C3 87.7(2) . .
C2 Pt1 C3 87.5(3) . .
C1 Pt1 N2 99.90(18) . .
C2 Pt1 N2 174.24(19) . .
C3 Pt1 N2 89.2(2) . .
C1 Pt1 N1 174.84(17) . .
C2 Pt1 N1 98.80(18) . .
C3 Pt1 N1 88.62(17) . .
N2 Pt1 N1 76.42(13) . .
C1 Pt1 I1 91.75(14) . .
C2 Pt1 I1 93.7(2) . .
C3 Pt1 I1 178.68(18) . .
N2 Pt1 I1 89.74(9) . .
N1 Pt1 I1 91.85(9) . .
C4 N1 C8 117.6(4) . .
C4 N1 Pt1 126.5(3) . .
C8 N1 Pt1 115.8(3) . .
C13 N2 C9 117.5(4) . .
C13 N2 Pt1 126.1(3) . .
C9 N2 Pt1 116.3(3) . .
Pt1 C1 H1A 109.5 . .
Pt1 C1 H1B 109.5 . .
H1A C1 H1B 109.5 . .
Pt1 C1 H1C 109.5 . .
H1A C1 H1C 109.5 . .
H1B C1 H1C 109.5 . .
Pt1 C2 H2A 109.5 . .
Pt1 C2 H2B 109.5 . .
H2A C2 H2B 109.5 . .
Pt1 C2 H2C 109.5 . .
H2A C2 H2C 109.5 . .
H2B C2 H2C 109.5 . .
Pt1 C3 H3A 109.5 . .
Pt1 C3 H3B 109.5 . .
H3A C3 H3B 109.5 . .
Pt1 C3 H3C 109.5 . .
H3A C3 H3C 109.5 . .
H3B C3 H3C 109.5 . .
N1 C4 C5 123.3(4) . .
N1 C4 H4 118.3 . .
C5 C4 H4 118.3 . .
C4 C5 C6 120.0(4) . .
C4 C5 H5 120.0 . .
C6 C5 H5 120.0 . .
C5 C6 C7 117.0(4) . .
C5 C6 C14 122.2(4) . .
C7 C6 C14 120.8(4) . .
C8 C7 C6 120.6(4) . .
C8 C7 H7 119.7 . .
C6 C7 H7 119.7 . .
N1 C8 C7 121.5(4) . .
N1 C8 C9 115.9(3) . .
C7 C8 C9 122.6(4) . .
N2 C9 C10 121.6(4) . .
N2 C9 C8 115.3(3) . .
C10 C9 C8 123.1(3) . .
C9 C10 C11 120.7(4) . .
C9 C10 H10 119.6 . .
C11 C10 H10 119.6 . .
C10 C11 C12 116.8(4) . .
C10 C11 C15 121.3(4) . .
C12 C11 C15 121.9(4) . .
C13 C12 C11 120.0(4) . .
C13 C12 H12 120.0 . .
C11 C12 H12 120.0 . .
N2 C13 C12 123.3(4) . .
N2 C13 H13 118.3 . .
C12 C13 H13 118.3 . .
C6 C14 H14A 109.5 . .
C6 C14 H14B 109.5 . .
H14A C14 H14B 109.5 . .
C6 C14 H14C 109.5 . .
H14A C14 H14C 109.5 . .
H14B C14 H14C 109.5 . .
C11 C15 H15A 109.5 . .
C11 C15 H15B 109.5 . .
H15A C15 H15B 109.5 . .
C11 C15 H15C 109.5 . .
H15A C15 H15C 109.5 . .
H15B C15 H15C 109.5 . .
C17 C16 C18 120.6(5) . 3_665
C17 C16 H16 119.7 . .
C18 C16 H16 119.7 3_665 .
C16 C17 C18 120.2(5) . .
C16 C17 H17 119.9 . .
C18 C17 H17 119.9 . .
C16 C18 C17 119.2(5) 3_665 .
C16 C18 H18 120.4 3_665 .
C17 C18 H18 120.4 . .

loop_
_geom_bond_atom_site_label_1
_geom_bond_atom_site_label_2
_geom_bond_distance
_geom_bond_site_symmetry_2
Pt1 C1 2.028(5) .
Pt1 C2 2.035(5) .
Pt1 C3 2.045(5) .
Pt1 N2 2.146(3) .
Pt1 N1 2.149(3) .
Pt1 I1 2.7813(4) .
N1 C4 1.342(6) .
N1 C8 1.359(5) .
N2 C13 1.339(6) .
N2 C9 1.356(5) .
C1 H1A 0.9800 .
C1 H1B 0.9800 .
C1 H1C 0.9800 .
C2 H2A 0.9800 .
C2 H2B 0.9800 .
C2 H2C 0.9800 .
C3 H3A 0.9800 .
C3 H3B 0.9800 .
C3 H3C 0.9800 .
C4 C5 1.372(6) .
C4 H4 0.9500 .
C5 C6 1.384(7) .
C5 H5 0.9500 .
C6 C7 1.393(6) .
C6 C14 1.506(6) .
C7 C8 1.382(5) .
C7 H7 0.9500 .
C8 C9 1.484(6) .
C9 C10 1.378(6) .
C10 C11 1.379(6) .
C10 H10 0.9500 .
C11 C12 1.393(6) .
C11 C15 1.502(6) .
C12 C13 1.361(6) .
C12 H12 0.9500 .
C13 H13 0.9500 .
C14 H14A 0.9800 .
C14 H14B 0.9800 .
C14 H14C 0.9800 .
C15 H15A 0.9800 .
C15 H15B 0.9800 .
C15 H15C 0.9800 .
C16 C17 1.361(8) .
C16 C18 1.372(8) 3_665
C16 H16 0.9500 .
C17 C18 1.391(7) .
C17 H17 0.9500 .
C18 C16 1.372(8) 3_665
C18 H18 0.9500 .

loop_
_geom_torsion_atom_site_label_1
_geom_torsion_atom_site_label_2
_geom_torsion_atom_site_label_3
_geom_torsion_atom_site_label_4
_geom_torsion
_geom_torsion_site_symmetry_1
_geom_torsion_site_symmetry_4
C8 N1 C4 C5 -0.8(7) . .
Pt1 N1 C4 C5 174.2(4) . .
N1 C4 C5 C6 0.0(7) . .
C4 C5 C6 C7 1.1(7) . .
C4 C5 C6 C14 -178.9(4) . .
C5 C6 C7 C8 -1.4(6) . .
C14 C6 C7 C8 178.5(4) . .
C4 N1 C8 C7 0.4(6) . .
Pt1 N1 C8 C7 -175.1(3) . .
C4 N1 C8 C9 -179.9(4) . .
Pt1 N1 C8 C9 4.6(4) . .
C6 C7 C8 N1 0.7(6) . .
C6 C7 C8 C9 -178.9(4) . .
C13 N2 C9 C10 -2.4(6) . .
Pt1 N2 C9 C10 176.1(3) . .
C13 N2 C9 C8 178.8(3) . .
Pt1 N2 C9 C8 -2.7(4) . .
N1 C8 C9 N2 -1.2(5) . .
C7 C8 C9 N2 178.4(3) . .
N1 C8 C9 C10 180.0(3) . .
C7 C8 C9 C10 -0.4(6) . .
N2 C9 C10 C11 -0.2(6) . .
C8 C9 C10 C11 178.5(3) . .
C9 C10 C11 C12 2.1(6) . .
C9 C10 C11 C15 -177.9(4) . .
C10 C11 C12 C13 -1.6(6) . .
C15 C11 C12 C13 178.4(4) . .
C9 N2 C13 C12 3.0(6) . .
Pt1 N2 C13 C12 -175.3(3) . .
C11 C12 C13 N2 -1.0(7) . .
C18 C16 C17 C18 -0.8(9) 3_665 .
C16 C17 C18 C16 0.8(9) . 3_665
